data_7017700
loop_
_publ_author_name
'Taylor, Peter G.'
'Bassindale, Alan R.'
'El Aziz, Youssef'
'Pourny, Manuel'
'Stevenson, Richard'
'Hursthouse, Michael B.'
'Coles, Simon J.'

_publ_section_title
;
 Further studies of fluoride ion entrapment in octasilsesquioxane cages;
 X-ray crystal structure studies and factors that affect their formation.
;
_journal_issue 7
_journal_name_full 'Dalton transactions (Cambridge, England : 2003)'
_journal_page_first 2048
_journal_page_last 2059
_journal_paper_doi 10.1039/c1dt11340b
_journal_volume 41
_journal_year 2012
_chemical_formula_moiety 'C40 H68 F25 N O12 Si8'
_chemical_formula_sum 'C40 H68 F25 N O12 Si8'
_chemical_formula_weight 1454.67
_chemical_name_systematic
;
?
;
_space_group_IT_number 2
_symmetry_cell_setting triclinic
_symmetry_space_group_name_Hall '-P 1'
_symmetry_space_group_name_H-M 'P -1'
_atom_sites_solution_hydrogens geom
_atom_sites_solution_primary direct
_atom_sites_solution_secondary difmap
_audit_creation_method SHELXL-97
_cell_angle_alpha 93.1750(10)
_cell_angle_beta 108.8610(10)
_cell_angle_gamma 114.5910(10)
_cell_formula_units_Z 2
_cell_length_a 14.5495(4)
_cell_length_b 15.8583(4)
_cell_length_c 16.7260(4)
_cell_measurement_reflns_used 14446
_cell_measurement_temperature 120(2)
_cell_measurement_theta_max 27.485
_cell_measurement_theta_min 2.910
_cell_volume 3238.86(15)
_computing_cell_refinement 'DENZO (Otwinowski & Minor, 1997) & COLLECT (Hooft, R.W.W., 1998)'
_computing_data_collection 'COLLECT (Hooft, R.W.W., 1998)'
_computing_data_reduction 'DENZO (Otwinowski & Minor, 1997) & COLLECT (Hooft, R.W.W., 1998)'
_computing_structure_refinement 'SHELXL-97 (Sheldrick, 1997)'
_computing_structure_solution 'SHELXS-97 (Sheldrick, 1990)'
_diffrn_ambient_temperature 120(2)
_diffrn_detector_area_resol_mean 9.091
_diffrn_measured_fraction_theta_full 0.997
_diffrn_measured_fraction_theta_max 0.997
_diffrn_measurement_device_type 'Bruker-Nonius Roper CCD camera on \k-goniostat'
_diffrn_measurement_method '\f & \w scans'
_diffrn_radiation_monochromator graphite
_diffrn_radiation_source 'Bruker-Nonius FR591 rotating anode'
_diffrn_radiation_type MoK\a
_diffrn_radiation_wavelength 0.71073
_diffrn_reflns_av_R_equivalents 0.0889
_diffrn_reflns_av_sigmaI/netI 0.0969
_diffrn_reflns_limit_h_max 18
_diffrn_reflns_limit_h_min -18
_diffrn_reflns_limit_k_max 20
_diffrn_reflns_limit_k_min -20
_diffrn_reflns_limit_l_max 21
_diffrn_reflns_limit_l_min -21
_diffrn_reflns_number 64160
_diffrn_reflns_theta_full 27.48
_diffrn_reflns_theta_max 27.48
_diffrn_reflns_theta_min 2.96
_exptl_absorpt_coefficient_mu 0.289
_exptl_absorpt_correction_T_max 0.9885
_exptl_absorpt_correction_T_min 0.9607
_exptl_absorpt_correction_type multi-scan
_exptl_absorpt_process_details 'SADABS 2007/2 (Sheldrick, G.M., 2007)'
_exptl_crystal_colour colourless
_exptl_crystal_density_diffrn 1.492
_exptl_crystal_density_method 'not measured'
_exptl_crystal_description fragment
_exptl_crystal_F_000 1496
_exptl_crystal_size_max 0.14
_exptl_crystal_size_mid 0.06
_exptl_crystal_size_min 0.04
_refine_diff_density_max 1.096
_refine_diff_density_min -1.322
_refine_diff_density_rms 0.109
_refine_ls_extinction_method none
_refine_ls_goodness_of_fit_ref 1.028
_refine_ls_hydrogen_treatment constr
_refine_ls_matrix_type full
_refine_ls_number_parameters 782
_refine_ls_number_reflns 14825
_refine_ls_number_restraints 66
_refine_ls_restrained_S_all 1.039
_refine_ls_R_factor_all 0.1203
_refine_ls_R_factor_gt 0.0717
_refine_ls_shift/su_max 0.002
_refine_ls_shift/su_mean 0.000
_refine_ls_structure_factor_coef Fsqd
_refine_ls_weighting_details 'calc w=1/[\s^2^(Fo^2^)+(0.0801P)^2^+5.9859P] where P=(Fo^2^+2Fc^2^)/3'
_refine_ls_weighting_scheme calc
_refine_ls_wR_factor_gt 0.1681
_refine_ls_wR_factor_ref 0.1942
_reflns_number_gt 9607
_reflns_number_total 14825
_reflns_threshold_expression >2sigma(I)
_cod_data_source_file c1dt11340b.txt
_cod_data_source_block compound17
_cod_original_cell_volume 3238.86(14)
_cod_original_sg_symbol_H-M P-1
_cod_database_code 7017700

loop_
_symmetry_equiv_pos_as_xyz
'x, y, z'
'-x, -y, -z'

loop_
_atom_site_label
_atom_site_type_symbol
_atom_site_fract_x
_atom_site_fract_y
_atom_site_fract_z
_atom_site_U_iso_or_equiv
_atom_site_adp_type
_atom_site_occupancy
_atom_site_symmetry_multiplicity
_atom_site_calc_flag
_atom_site_refinement_flags
Si1 Si 0.70171(9) 0.57695(7) 0.12075(7) 0.0191(2) Uani 1 1 d .
Si2 Si 0.49986(9) 0.41912(7) 0.13434(7) 0.0190(2) Uani 1 1 d .
Si3 Si 0.42916(9) 0.31473(7) -0.05109(7) 0.0188(2) Uani 1 1 d .
Si4 Si 0.63051(9) 0.47260(8) -0.06529(7) 0.0196(2) Uani 1 1 d .
F1 F 0.5000 0.5000 0.0000 0.0236(7) Uani 1 2 d S
O1 O 0.6255(2) 0.49740(19) 0.16035(17) 0.0217(6) Uani 1 1 d .
N1 N 0.0047(3) 0.2774(2) 0.2554(2) 0.0253(8) Uani 1 1 d .
O2 O 0.4574(2) 0.33394(18) 0.05234(17) 0.0215(6) Uani 1 1 d .
F2 F 0.5000 0.0000 -0.5000 0.0245(7) Uani 1 2 d S
O3 O 0.5371(2) 0.36627(18) -0.07432(17) 0.0204(6) Uani 1 1 d .
O4 O 0.7074(2) 0.52832(18) 0.03492(17) 0.0200(6) Uani 1 1 d .
Si5 Si 0.28860(9) -0.05027(8) -0.57322(7) 0.0198(2) Uani 1 1 d .
Si6 Si 0.46686(9) 0.14760(8) -0.46574(7) 0.0197(2) Uani 1 1 d .
Si7 Si 0.56733(9) 0.05681(8) -0.32951(7) 0.0197(2) Uani 1 1 d .
Si8 Si 0.38960(9) -0.14071(7) -0.43702(7) 0.0189(2) Uani 1 1 d .
O5 O 0.6697(2) 0.66306(18) 0.10557(17) 0.0202(6) Uani 1 1 d .
O6 O 0.4163(2) 0.46456(19) 0.12301(17) 0.0222(6) Uani 1 1 d .
O7 O 0.3469(2) 0.06141(19) -0.52566(18) 0.0225(6) Uani 1 1 d .
O8 O 0.5188(2) 0.12628(19) -0.37211(17) 0.0229(6) Uani 1 1 d .
O9 O 0.4740(2) -0.05327(19) -0.35384(17) 0.0208(6) Uani 1 1 d .
O10 O 0.2979(2) -0.11905(19) -0.50542(17) 0.0213(6) Uani 1 1 d .
O11 O 0.5500(2) 0.18064(19) -0.51602(18) 0.0218(6) Uani 1 1 d .
C11 C 0.8422(3) 0.6322(3) 0.2048(3) 0.0228(8) Uani 1 1 d .
H11A H 0.8905 0.6845 0.1854 0.027 Uiso 1 1 calc R
H11B H 0.8414 0.6604 0.2588 0.027 Uiso 1 1 calc R
O12 O 0.6738(2) 0.06733(19) -0.34821(17) 0.0211(6) Uani 1 1 d .
C12 C 0.8902(3) 0.5628(3) 0.2249(3) 0.0243(9) Uani 1 1 d .
H12A H 0.8382 0.5071 0.2384 0.029 Uiso 1 1 calc R
H12B H 0.8985 0.5398 0.1727 0.029 Uiso 1 1 calc R
C13 C 0.9974(4) 0.6051(3) 0.2982(3) 0.0299(10) Uani 1 1 d .
F14 F 0.9916(2) 0.6324(2) 0.37362(17) 0.0426(7) Uani 1 1 d .
F15 F 1.0412(2) 0.54432(19) 0.31346(19) 0.0421(7) Uani 1 1 d .
F16 F 1.0732(2) 0.68258(19) 0.2870(2) 0.0415(7) Uani 1 1 d .
C21 C 0.4912(3) 0.3579(3) 0.2249(3) 0.0224(8) Uani 1 1 d .
H21A H 0.5377 0.3254 0.2340 0.027 Uiso 1 1 calc R
H21B H 0.5183 0.4051 0.2788 0.027 Uiso 1 1 calc R
C22 C 0.3722(3) 0.2851(3) 0.2038(3) 0.0276(9) Uani 1 1 d .
H22A H 0.3281 0.3194 0.1996 0.033 Uiso 1 1 calc R
H22B H 0.3438 0.2432 0.1463 0.033 Uiso 1 1 calc R
C23 C 0.3560(4) 0.2245(3) 0.2681(3) 0.0327(10) Uani 1 1 d .
F24 F 0.2497(2) 0.1673(2) 0.2500(2) 0.0580(9) Uani 1 1 d .
F25 F 0.3961(3) 0.2754(2) 0.34887(19) 0.0531(8) Uani 1 1 d .
F26 F 0.4041(2) 0.16811(19) 0.2728(2) 0.0442(7) Uani 1 1 d .
C31 C 0.3779(3) 0.1848(3) -0.0847(3) 0.0236(9) Uani 1 1 d .
H31A H 0.4345 0.1677 -0.0501 0.028 Uiso 1 1 calc R
H31B H 0.3123 0.1512 -0.0710 0.028 Uiso 1 1 calc R
C32 C 0.3487(4) 0.1494(3) -0.1805(3) 0.0284(9) Uani 1 1 d .
H32A H 0.2934 0.1676 -0.2154 0.034 Uiso 1 1 calc R
H32B H 0.4148 0.1813 -0.1940 0.034 Uiso 1 1 calc R
C33 C 0.3054(4) 0.0451(3) -0.2057(3) 0.0337(10) Uani 1 1 d .
F34 F 0.2789(3) 0.0145(2) -0.2903(2) 0.0682(10) Uani 1 1 d .
F35 F 0.3758(2) 0.01419(19) -0.1629(2) 0.0479(8) Uani 1 1 d .
F36 F 0.2140(2) -0.00367(18) -0.1904(2) 0.0442(7) Uani 1 1 d .
C41 C 0.7218(3) 0.4576(3) -0.1146(3) 0.0251(9) Uani 1 1 d .
H41A H 0.6762 0.4176 -0.1738 0.030 Uiso 1 1 calc R
H41B H 0.7709 0.5208 -0.1200 0.030 Uiso 1 1 calc R
C42 C 0.7924(4) 0.4131(4) -0.0657(3) 0.0366(11) Uani 1 1 d .
H42A H 0.8396 0.4530 -0.0065 0.044 Uiso 1 1 calc R
H42B H 0.7444 0.3495 -0.0602 0.044 Uiso 1 1 calc R
C43 C 0.8627(5) 0.4036(4) -0.1103(4) 0.0499(14) Uani 1 1 d .
F44 F 0.9261(4) 0.3659(3) -0.0661(3) 0.0942(15) Uani 1 1 d .
F45 F 0.8052(3) 0.3492(3) -0.1899(3) 0.0771(12) Uani 1 1 d .
F46 F 0.9323(3) 0.4877(2) -0.1185(3) 0.0607(9) Uani 1 1 d .
C51 C 0.1413(3) -0.0814(3) -0.6254(3) 0.0238(8) Uani 1 1 d .
H51A H 0.0974 -0.1514 -0.6436 0.029 Uiso 1 1 calc R
H51B H 0.1184 -0.0584 -0.5828 0.029 Uiso 1 1 calc R
C52 C 0.1188(4) -0.0380(4) -0.7038(4) 0.0488(15) Uani 1 1 d .
H52A H 0.1744 0.0295 -0.6880 0.059 Uiso 1 1 calc R
H52B H 0.1280 -0.0709 -0.7505 0.059 Uiso 1 1 calc R
C53 C 0.0085(4) -0.0429(4) -0.7383(4) 0.0406(12) Uani 1 1 d .
F54 F -0.0080(4) 0.0039(3) -0.6801(3) 0.0969(16) Uani 1 1 d .
F55 F -0.0089(3) -0.0049(3) -0.8077(3) 0.0876(14) Uani 1 1 d .
F56 F -0.0725(2) -0.1295(2) -0.7620(2) 0.0574(9) Uani 1 1 d .
C61 C 0.4457(3) 0.2521(3) -0.4397(3) 0.0235(8) Uani 1 1 d .
H61A H 0.5177 0.3074 -0.4065 0.028 Uiso 1 1 calc R
H61B H 0.4118 0.2680 -0.4944 0.028 Uiso 1 1 calc R
C62 C 0.3731(4) 0.2350(3) -0.3871(3) 0.0295(10) Uani 1 1 d .
H62A H 0.2982 0.1856 -0.4235 0.035 Uiso 1 1 calc R
H62B H 0.4015 0.2105 -0.3366 0.035 Uiso 1 1 calc R
C63 C 0.3678(4) 0.3220(3) -0.3557(3) 0.0355(11) Uani 1 1 d .
F64 F 0.4660(3) 0.3923(2) -0.3041(2) 0.0672(10) Uani 1 1 d .
F65 F 0.3034(3) 0.3044(2) -0.3101(2) 0.0541(9) Uani 1 1 d .
F66 F 0.3276(3) 0.3582(2) -0.4198(2) 0.0494(8) Uani 1 1 d .
C71 C 0.6154(4) 0.0994(3) -0.2110(3) 0.0258(9) Uani 1 1 d .
H71A H 0.6715 0.1668 -0.1946 0.031 Uiso 1 1 calc R
H71B H 0.5531 0.0968 -0.1973 0.031 Uiso 1 1 calc R
C72 C 0.6638(4) 0.0433(3) -0.1560(3) 0.0338(10) Uani 1 1 d .
H72A H 0.6084 -0.0244 -0.1728 0.041 Uiso 1 1 calc R
H72B H 0.7273 0.0471 -0.1684 0.041 Uiso 1 1 calc R
C73 C 0.6997(4) 0.0782(4) -0.0608(3) 0.0431(12) Uani 1 1 d .
F74 F 0.7446(3) 0.0293(3) -0.0131(2) 0.0755(11) Uani 1 1 d .
F75 F 0.7755(3) 0.1693(3) -0.0316(2) 0.0654(10) Uani 1 1 d .
F76 F 0.6175(3) 0.0708(3) -0.0382(2) 0.0700(11) Uani 1 1 d .
C81 C 0.3146(3) -0.2415(3) -0.3940(3) 0.0234(8) Uani 1 1 d .
H81A H 0.3680 -0.2544 -0.3492 0.028 Uiso 1 1 calc R
H81B H 0.2730 -0.2234 -0.3661 0.028 Uiso 1 1 calc R
C82 C 0.2359(4) -0.3318(3) -0.4642(3) 0.0325(10) Uani 1 1 d .
H82A H 0.1747 -0.3223 -0.5026 0.039 Uiso 1 1 calc R
H82B H 0.2746 -0.3422 -0.4997 0.039 Uiso 1 1 calc R
C83 C 0.1898(4) -0.4191(3) -0.4308(3) 0.0296(10) Uani 1 1 d .
F84 F 0.1339(2) -0.4116(2) -0.3821(2) 0.0508(8) Uani 1 1 d .
F85 F 0.1193(3) -0.49726(19) -0.49411(19) 0.0495(8) Uani 1 1 d .
F86 F 0.2651(2) -0.44024(19) -0.3799(2) 0.0500(8) Uani 1 1 d .
C101 C -0.0107(4) 0.2172(3) 0.3228(3) 0.0289(7) Uani 1 1 d U
H10A H -0.0774 0.1559 0.2937 0.035 Uiso 1 1 calc R
H10B H 0.0520 0.2030 0.3438 0.035 Uiso 1 1 calc R
C102 C -0.0207(4) 0.2605(3) 0.4006(3) 0.0310(7) Uani 1 1 d U
H10C H -0.0811 0.2778 0.3811 0.037 Uiso 1 1 calc R
H10D H 0.0479 0.3191 0.4338 0.037 Uiso 1 1 calc R
C103 C -0.0430(4) 0.1893(3) 0.4584(3) 0.0321(7) Uani 1 1 d U
H10E H -0.0631 0.2134 0.5027 0.039 Uiso 1 1 calc R
H10F H -0.1063 0.1283 0.4227 0.039 Uiso 1 1 calc R
C105 C 0.1076(4) 0.3714(4) 0.2962(4) 0.0472(10) Uani 1 1 d U
H10G H 0.0992 0.4065 0.3420 0.057 Uiso 1 1 calc R
H10H H 0.1137 0.4093 0.2514 0.057 Uiso 1 1 calc R
C106 C 0.2137(4) 0.3649(4) 0.3358(4) 0.0529(9) Uani 1 1 d U
H10I H 0.2254 0.3323 0.2906 0.063 Uiso 1 1 calc R
H10J H 0.2097 0.3276 0.3812 0.063 Uiso 1 1 calc R
C107 C 0.3108(4) 0.4677(4) 0.3760(5) 0.0621(10) Uani 1 1 d U
H10K H 0.3207 0.4990 0.3277 0.075 Uiso 1 1 calc R
H10L H 0.2883 0.5034 0.4095 0.075 Uiso 1 1 calc R
C108 C 0.4162(5) 0.4785(5) 0.4318(5) 0.0816(15) Uani 1 1 d U
H10M H 0.4072 0.4411 0.4760 0.122 Uiso 1 1 calc R
H10N H 0.4649 0.5457 0.4600 0.122 Uiso 1 1 calc R
H10O H 0.4478 0.4560 0.3972 0.122 Uiso 1 1 calc R
C109 C 0.0096(4) 0.2175(3) 0.1841(3) 0.0338(8) Uani 1 1 d U
H10P H -0.0630 0.1615 0.1555 0.041 Uiso 1 1 calc R
H10Q H 0.0625 0.1936 0.2117 0.041 Uiso 1 1 calc R
C110 C 0.0415(4) 0.2659(3) 0.1143(3) 0.0366(7) Uani 1 1 d U
H11C H -0.0136 0.2858 0.0823 0.044 Uiso 1 1 calc R
H11D H 0.1131 0.3234 0.1414 0.044 Uiso 1 1 calc R
C111 C 0.0484(4) 0.1973(4) 0.0523(3) 0.0385(8) Uani 1 1 d U
H11E H -0.0243 0.1412 0.0243 0.046 Uiso 1 1 calc R
H11F H 0.1005 0.1751 0.0856 0.046 Uiso 1 1 calc R
C112 C 0.0850(5) 0.2416(4) -0.0174(3) 0.0477(10) Uani 1 1 d U
H11G H 0.0343 0.2646 -0.0502 0.071 Uiso 1 1 calc R
H11H H 0.0855 0.1938 -0.0568 0.071 Uiso 1 1 calc R
H11I H 0.1587 0.2950 0.0098 0.071 Uiso 1 1 calc R
C113 C -0.0894(3) 0.3028(3) 0.2199(3) 0.0281(7) Uani 1 1 d U
H11J H -0.0811 0.3509 0.2656 0.034 Uiso 1 1 calc R
H11K H -0.0816 0.3330 0.1707 0.034 Uiso 1 1 calc R
C114 C -0.2049(3) 0.2214(3) 0.1895(3) 0.0284(6) Uani 1 1 d U
H11L H -0.2152 0.1904 0.2379 0.034 Uiso 1 1 calc R
H11M H -0.2164 0.1733 0.1421 0.034 Uiso 1 1 calc R
C115 C -0.2880(3) 0.2592(3) 0.1575(3) 0.0301(7) Uani 1 1 d U
H11N H -0.2705 0.3125 0.2029 0.036 Uiso 1 1 calc R
H11O H -0.2822 0.2842 0.1055 0.036 Uiso 1 1 calc R
C116 C -0.4044(4) 0.1834(3) 0.1354(3) 0.0329(9) Uani 1 1 d U
H11P H -0.4226 0.1309 0.0897 0.049 Uiso 1 1 calc R
H11Q H -0.4547 0.2107 0.1151 0.049 Uiso 1 1 calc R
H11R H -0.4110 0.1594 0.1871 0.049 Uiso 1 1 calc R
C104 C 0.0536(5) 0.1713(6) 0.5039(4) 0.0662(19) Uani 1 1 d .
H10R H 0.0728 0.1457 0.4605 0.099 Uiso 1 1 calc R
H10S H 0.0341 0.1254 0.5399 0.099 Uiso 1 1 calc R
H10T H 0.1162 0.2311 0.5405 0.099 Uiso 1 1 calc R

loop_
_atom_site_aniso_label
_atom_site_aniso_U_11
_atom_site_aniso_U_22
_atom_site_aniso_U_33
_atom_site_aniso_U_23
_atom_site_aniso_U_13
_atom_site_aniso_U_12
Si1 0.0194(5) 0.0181(5) 0.0184(5) 0.0049(4) 0.0064(5) 0.0078(4)
Si2 0.0203(5) 0.0187(5) 0.0178(5) 0.0054(4) 0.0075(5) 0.0085(5)
Si3 0.0213(6) 0.0161(5) 0.0179(5) 0.0036(4) 0.0067(5) 0.0083(4)
Si4 0.0207(5) 0.0196(5) 0.0199(6) 0.0046(4) 0.0084(5) 0.0101(5)
F1 0.0247(17) 0.0222(17) 0.0215(17) 0.0042(13) 0.0071(14) 0.0100(14)
O1 0.0203(14) 0.0198(14) 0.0216(14) 0.0061(11) 0.0067(12) 0.0069(12)
N1 0.0260(19) 0.0184(17) 0.031(2) 0.0045(15) 0.0123(16) 0.0085(15)
O2 0.0264(15) 0.0182(14) 0.0199(14) 0.0052(11) 0.0090(12) 0.0100(12)
F2 0.0255(17) 0.0276(18) 0.0228(17) 0.0066(14) 0.0105(15) 0.0134(15)
O3 0.0220(14) 0.0180(14) 0.0205(14) 0.0028(11) 0.0087(12) 0.0084(12)
O4 0.0184(14) 0.0209(14) 0.0199(14) 0.0027(11) 0.0078(12) 0.0081(12)
Si5 0.0194(5) 0.0201(6) 0.0207(6) 0.0061(4) 0.0080(5) 0.0093(5)
Si6 0.0227(6) 0.0192(5) 0.0206(6) 0.0053(4) 0.0098(5) 0.0113(5)
Si7 0.0216(6) 0.0199(5) 0.0176(5) 0.0034(4) 0.0075(5) 0.0095(5)
Si8 0.0196(5) 0.0194(5) 0.0196(5) 0.0058(4) 0.0086(5) 0.0095(5)
O5 0.0199(14) 0.0191(14) 0.0204(14) 0.0046(11) 0.0051(12) 0.0098(12)
O6 0.0254(15) 0.0233(15) 0.0215(15) 0.0082(12) 0.0099(12) 0.0133(13)
O7 0.0199(14) 0.0198(14) 0.0268(15) 0.0031(12) 0.0081(12) 0.0092(12)
O8 0.0278(15) 0.0223(15) 0.0219(15) 0.0055(12) 0.0099(13) 0.0141(13)
O9 0.0222(14) 0.0216(14) 0.0164(14) 0.0047(11) 0.0066(12) 0.0085(12)
O10 0.0193(14) 0.0213(14) 0.0236(15) 0.0077(11) 0.0075(12) 0.0098(12)
O11 0.0258(15) 0.0209(14) 0.0247(15) 0.0078(12) 0.0141(13) 0.0124(12)
C11 0.021(2) 0.024(2) 0.023(2) 0.0051(17) 0.0060(17) 0.0112(17)
O12 0.0209(14) 0.0239(14) 0.0190(14) 0.0046(11) 0.0077(12) 0.0107(12)
C12 0.025(2) 0.019(2) 0.023(2) 0.0010(16) 0.0026(18) 0.0094(18)
C13 0.027(2) 0.029(2) 0.032(2) 0.0040(19) 0.008(2) 0.014(2)
F14 0.0409(16) 0.0561(18) 0.0243(14) -0.0012(13) -0.0002(12) 0.0273(15)
F15 0.0364(15) 0.0383(16) 0.0465(17) 0.0051(13) -0.0004(13) 0.0253(13)
F16 0.0223(13) 0.0320(15) 0.0606(19) 0.0055(13) 0.0110(13) 0.0081(12)
C21 0.022(2) 0.023(2) 0.023(2) 0.0076(17) 0.0101(18) 0.0102(17)
C22 0.022(2) 0.031(2) 0.031(2) 0.0162(19) 0.0127(19) 0.0100(19)
C23 0.034(2) 0.029(2) 0.041(3) 0.019(2) 0.017(2) 0.016(2)
F24 0.0379(17) 0.061(2) 0.082(2) 0.0515(19) 0.0328(17) 0.0172(16)
F25 0.083(2) 0.058(2) 0.0357(17) 0.0238(15) 0.0375(17) 0.0346(18)
F26 0.0503(18) 0.0320(15) 0.063(2) 0.0228(14) 0.0265(16) 0.0248(14)
C31 0.025(2) 0.021(2) 0.026(2) 0.0076(17) 0.0106(18) 0.0102(18)
C32 0.033(2) 0.020(2) 0.027(2) 0.0003(17) 0.007(2) 0.0110(19)
C33 0.034(3) 0.025(2) 0.035(3) -0.0030(19) 0.010(2) 0.011(2)
F34 0.102(3) 0.0406(18) 0.0391(18) -0.0147(14) 0.0216(19) 0.0195(19)
F35 0.0389(16) 0.0271(15) 0.077(2) 0.0015(14) 0.0179(16) 0.0190(13)
F36 0.0282(14) 0.0224(14) 0.065(2) -0.0026(13) 0.0119(14) 0.0027(12)
C41 0.027(2) 0.029(2) 0.026(2) 0.0083(18) 0.0148(19) 0.0156(19)
C42 0.036(3) 0.044(3) 0.046(3) 0.019(2) 0.022(2) 0.026(2)
C43 0.053(3) 0.050(3) 0.077(4) 0.027(3) 0.041(3) 0.038(3)
F44 0.098(3) 0.126(4) 0.151(4) 0.085(3) 0.086(3) 0.100(3)
F45 0.085(3) 0.066(2) 0.101(3) -0.003(2) 0.066(3) 0.034(2)
F46 0.0483(19) 0.060(2) 0.100(3) 0.034(2) 0.052(2) 0.0286(17)
C51 0.022(2) 0.022(2) 0.027(2) 0.0073(17) 0.0079(18) 0.0097(17)
C52 0.021(2) 0.063(4) 0.059(4) 0.042(3) 0.009(2) 0.017(2)
C53 0.026(2) 0.036(3) 0.051(3) 0.017(2) 0.004(2) 0.014(2)
F54 0.099(3) 0.107(3) 0.084(3) -0.021(2) -0.016(2) 0.090(3)
F55 0.048(2) 0.107(3) 0.102(3) 0.078(3) 0.010(2) 0.036(2)
F56 0.0312(16) 0.0398(18) 0.075(2) 0.0104(16) -0.0038(16) 0.0115(14)
C61 0.028(2) 0.022(2) 0.023(2) 0.0052(16) 0.0106(18) 0.0133(18)
C62 0.041(3) 0.031(2) 0.030(2) 0.0117(19) 0.021(2) 0.022(2)
C63 0.044(3) 0.039(3) 0.034(3) 0.008(2) 0.021(2) 0.025(2)
F64 0.057(2) 0.060(2) 0.066(2) -0.0316(18) 0.0154(18) 0.0218(18)
F65 0.081(2) 0.067(2) 0.057(2) 0.0235(16) 0.0504(19) 0.0529(19)
F66 0.072(2) 0.0500(18) 0.065(2) 0.0304(16) 0.0432(18) 0.0479(18)
C71 0.029(2) 0.028(2) 0.019(2) 0.0004(17) 0.0076(18) 0.0128(19)
C72 0.038(3) 0.043(3) 0.021(2) 0.010(2) 0.007(2) 0.022(2)
C73 0.039(3) 0.054(3) 0.027(3) 0.010(2) 0.009(2) 0.016(3)
F74 0.089(3) 0.096(3) 0.0357(19) 0.0314(19) 0.0069(19) 0.049(2)
F75 0.062(2) 0.063(2) 0.0321(17) 0.0005(16) 0.0005(16) 0.0072(18)
F76 0.054(2) 0.121(3) 0.0292(17) 0.0106(18) 0.0233(16) 0.030(2)
C81 0.021(2) 0.025(2) 0.022(2) 0.0063(17) 0.0072(17) 0.0099(18)
C82 0.034(2) 0.027(2) 0.024(2) 0.0059(18) 0.007(2) 0.006(2)
C83 0.026(2) 0.024(2) 0.031(2) 0.0015(18) 0.006(2) 0.0091(19)
F84 0.0519(18) 0.0330(16) 0.078(2) 0.0173(15) 0.0452(18) 0.0126(14)
F85 0.0524(18) 0.0255(15) 0.0421(17) 0.0003(13) 0.0096(15) -0.0004(13)
F86 0.0379(16) 0.0304(15) 0.067(2) 0.0178(14) 0.0017(15) 0.0151(13)
C101 0.0304(16) 0.0296(15) 0.0309(16) 0.0074(13) 0.0136(13) 0.0158(13)
C102 0.0318(15) 0.0310(15) 0.0319(15) 0.0059(12) 0.0137(13) 0.0149(13)
C103 0.0321(16) 0.0325(16) 0.0317(16) 0.0057(13) 0.0138(14) 0.0138(14)
C105 0.0248(16) 0.0454(19) 0.072(2) 0.0289(18) 0.0199(17) 0.0142(15)
C106 0.0272(15) 0.0495(19) 0.076(2) 0.0297(17) 0.0173(16) 0.0121(14)
C107 0.0324(16) 0.0546(19) 0.080(2) 0.0319(18) 0.0127(17) 0.0076(15)
C108 0.048(2) 0.067(2) 0.091(3) 0.025(2) 0.009(2) 0.004(2)
C109 0.0419(17) 0.0368(16) 0.0368(16) 0.0149(13) 0.0237(14) 0.0234(14)
C110 0.0442(16) 0.0390(15) 0.0375(15) 0.0148(13) 0.0231(14) 0.0224(13)
C111 0.0460(17) 0.0414(16) 0.0378(16) 0.0142(13) 0.0239(14) 0.0222(14)
C112 0.055(2) 0.048(2) 0.042(2) 0.0136(17) 0.0246(18) 0.0213(18)
C113 0.0256(14) 0.0254(14) 0.0326(15) 0.0060(12) 0.0088(13) 0.0128(12)
C114 0.0256(13) 0.0258(13) 0.0322(14) 0.0055(11) 0.0085(12) 0.0124(11)
C115 0.0268(13) 0.0271(14) 0.0331(14) 0.0050(12) 0.0076(12) 0.0125(12)
C116 0.0267(17) 0.0301(17) 0.0352(18) 0.0017(15) 0.0050(15) 0.0128(14)
C104 0.058(4) 0.115(6) 0.055(4) 0.050(4) 0.032(3) 0.055(4)

loop_
_atom_type_symbol
_atom_type_description
_atom_type_scat_dispersion_real
_atom_type_scat_dispersion_imag
_atom_type_scat_source
C C 0.0033 0.0016 'International Tables Vol C Tables 4.2.6.8 and 6.1.1.4'
H H 0.0000 0.0000 'International Tables Vol C Tables 4.2.6.8 and 6.1.1.4'
N N 0.0061 0.0033 'International Tables Vol C Tables 4.2.6.8 and 6.1.1.4'
O O 0.0106 0.0060 'International Tables Vol C Tables 4.2.6.8 and 6.1.1.4'
F F 0.0171 0.0103 'International Tables Vol C Tables 4.2.6.8 and 6.1.1.4'
Si Si 0.0817 0.0704 'International Tables Vol C Tables 4.2.6.8 and 6.1.1.4'

loop_
_geom_angle_atom_site_label_1
_geom_angle_atom_site_label_2
_geom_angle_atom_site_label_3
_geom_angle
_geom_angle_site_symmetry_1
_geom_angle_site_symmetry_3
O5 Si1 O1 113.30(14) . .
O5 Si1 O4 112.97(14) . .
O1 Si1 O4 111.71(14) . .
O5 Si1 C11 105.79(16) . .
O1 Si1 C11 105.92(17) . .
O4 Si1 C11 106.46(16) . .
O1 Si2 O6 113.68(15) . .
O1 Si2 O2 113.13(15) . .
O6 Si2 O2 112.25(15) . .
O1 Si2 C21 108.10(17) . .
O6 Si2 C21 104.85(16) . .
O2 Si2 C21 103.88(17) . .
O2 Si3 O5 113.07(14) . 2_665
O2 Si3 O3 112.61(15) . .
O5 Si3 O3 112.88(14) 2_665 .
O2 Si3 C31 104.66(16) . .
O5 Si3 C31 106.20(17) 2_665 .
O3 Si3 C31 106.62(16) . .
O6 Si4 O4 113.21(14) 2_665 .
O6 Si4 O3 113.70(15) 2_665 .
O4 Si4 O3 112.79(14) . .
O6 Si4 C41 103.42(17) 2_665 .
O4 Si4 C41 106.19(17) . .
O3 Si4 C41 106.52(17) . .
Si2 O1 Si1 140.11(18) . .
C105 N1 C109 112.4(4) . .
C105 N1 C101 110.4(4) . .
C109 N1 C101 105.7(3) . .
C105 N1 C113 105.8(3) . .
C109 N1 C113 111.2(3) . .
C101 N1 C113 111.3(3) . .
Si3 O2 Si2 140.99(18) . .
Si3 O3 Si4 139.57(17) . .
Si4 O4 Si1 140.52(17) . .
O7 Si5 O12 112.36(15) . 2_654
O7 Si5 O10 113.07(15) . .
O12 Si5 O10 113.66(14) 2_654 .
O7 Si5 C51 104.06(16) . .
O12 Si5 C51 105.82(17) 2_654 .
O10 Si5 C51 106.96(16) . .
O11 Si6 O8 113.32(15) . .
O11 Si6 O7 113.04(15) . .
O8 Si6 O7 112.52(15) . .
O11 Si6 C61 105.89(16) . .
O8 Si6 C61 104.59(16) . .
O7 Si6 C61 106.62(17) . .
O8 Si7 O12 113.23(15) . .
O8 Si7 O9 112.60(15) . .
O12 Si7 O9 112.47(14) . .
O8 Si7 C71 104.73(17) . .
O12 Si7 C71 106.15(17) . .
O9 Si7 C71 106.91(17) . .
O9 Si8 O10 113.29(14) . .
O9 Si8 O11 113.46(15) . 2_654
O10 Si8 O11 112.42(15) . 2_654
O9 Si8 C81 106.11(16) . .
O10 Si8 C81 106.45(17) . .
O11 Si8 C81 104.21(16) 2_654 .
Si3 O5 Si1 142.36(18) 2_665 .
Si2 O6 Si4 141.71(18) . 2_665
Si5 O7 Si6 140.66(18) . .
Si7 O8 Si6 140.88(18) . .
Si8 O9 Si7 140.62(18) . .
Si8 O10 Si5 139.95(18) . .
Si6 O11 Si8 141.38(18) . 2_654
C12 C11 Si1 113.8(3) . .
C12 C11 H11A 108.8 . .
Si1 C11 H11A 108.8 . .
C12 C11 H11B 108.8 . .
Si1 C11 H11B 108.8 . .
H11A C11 H11B 107.7 . .
Si7 O12 Si5 141.70(18) . 2_654
C13 C12 C11 113.4(3) . .
C13 C12 H12A 108.9 . .
C11 C12 H12A 108.9 . .
C13 C12 H12B 108.9 . .
C11 C12 H12B 108.9 . .
H12A C12 H12B 107.7 . .
F16 C13 F14 105.7(4) . .
F16 C13 F15 105.8(3) . .
F14 C13 F15 105.5(3) . .
F16 C13 C12 113.6(4) . .
F14 C13 C12 112.6(4) . .
F15 C13 C12 113.0(4) . .
C22 C21 Si2 109.7(3) . .
C22 C21 H21A 109.7 . .
Si2 C21 H21A 109.7 . .
C22 C21 H21B 109.7 . .
Si2 C21 H21B 109.7 . .
H21A C21 H21B 108.2 . .
C23 C22 C21 114.8(4) . .
C23 C22 H22A 108.6 . .
C21 C22 H22A 108.6 . .
C23 C22 H22B 108.6 . .
C21 C22 H22B 108.6 . .
H22A C22 H22B 107.6 . .
F26 C23 F25 105.7(4) . .
F26 C23 F24 106.5(4) . .
F25 C23 F24 105.8(4) . .
F26 C23 C22 113.3(4) . .
F25 C23 C22 112.8(4) . .
F24 C23 C22 112.1(4) . .
C32 C31 Si3 114.5(3) . .
C32 C31 H31A 108.6 . .
Si3 C31 H31A 108.6 . .
C32 C31 H31B 108.6 . .
Si3 C31 H31B 108.6 . .
H31A C31 H31B 107.6 . .
C33 C32 C31 113.2(4) . .
C33 C32 H32A 108.9 . .
C31 C32 H32A 108.9 . .
C33 C32 H32B 108.9 . .
C31 C32 H32B 108.9 . .
H32A C32 H32B 107.7 . .
F35 C33 F34 106.3(4) . .
F35 C33 F36 105.4(4) . .
F34 C33 F36 106.0(4) . .
F35 C33 C32 113.1(4) . .
F34 C33 C32 112.8(4) . .
F36 C33 C32 112.6(4) . .
C42 C41 Si4 116.1(3) . .
C42 C41 H41A 108.3 . .
Si4 C41 H41A 108.3 . .
C42 C41 H41B 108.3 . .
Si4 C41 H41B 108.3 . .
H41A C41 H41B 107.4 . .
C43 C42 C41 112.2(4) . .
C43 C42 H42A 109.2 . .
C41 C42 H42A 109.2 . .
C43 C42 H42B 109.2 . .
C41 C42 H42B 109.2 . .
H42A C42 H42B 107.9 . .
F45 C43 F46 106.1(5) . .
F45 C43 F44 107.2(5) . .
F46 C43 F44 105.5(5) . .
F45 C43 C42 112.9(5) . .
F46 C43 C42 112.7(4) . .
F44 C43 C42 111.9(5) . .
C52 C51 Si5 111.8(3) . .
C52 C51 H51A 109.3 . .
Si5 C51 H51A 109.3 . .
C52 C51 H51B 109.3 . .
Si5 C51 H51B 109.3 . .
H51A C51 H51B 107.9 . .
C53 C52 C51 114.9(4) . .
C53 C52 H52A 108.5 . .
C51 C52 H52A 108.5 . .
C53 C52 H52B 108.5 . .
C51 C52 H52B 108.5 . .
H52A C52 H52B 107.5 . .
F56 C53 F54 105.3(5) . .
F56 C53 F55 105.5(4) . .
F54 C53 F55 105.5(4) . .
F56 C53 C52 114.3(4) . .
F54 C53 C52 112.0(5) . .
F55 C53 C52 113.4(4) . .
C62 C61 Si6 113.0(3) . .
C62 C61 H61A 109.0 . .
Si6 C61 H61A 109.0 . .
C62 C61 H61B 109.0 . .
Si6 C61 H61B 109.0 . .
H61A C61 H61B 107.8 . .
C63 C62 C61 113.4(4) . .
C63 C62 H62A 108.9 . .
C61 C62 H62A 108.9 . .
C63 C62 H62B 108.9 . .
C61 C62 H62B 108.9 . .
H62A C62 H62B 107.7 . .
F66 C63 F64 106.1(4) . .
F66 C63 F65 106.0(4) . .
F64 C63 F65 106.6(4) . .
F66 C63 C62 112.9(4) . .
F64 C63 C62 112.9(4) . .
F65 C63 C62 111.8(4) . .
C72 C71 Si7 114.7(3) . .
C72 C71 H71A 108.6 . .
Si7 C71 H71A 108.6 . .
C72 C71 H71B 108.6 . .
Si7 C71 H71B 108.6 . .
H71A C71 H71B 107.6 . .
C73 C72 C71 113.4(4) . .
C73 C72 H72A 108.9 . .
C71 C72 H72A 108.9 . .
C73 C72 H72B 108.9 . .
C71 C72 H72B 108.9 . .
H72A C72 H72B 107.7 . .
F76 C73 F75 106.4(4) . .
F76 C73 F74 106.0(4) . .
F75 C73 F74 105.3(4) . .
F76 C73 C72 112.6(4) . .
F75 C73 C72 113.4(4) . .
F74 C73 C72 112.6(4) . .
C82 C81 Si8 112.6(3) . .
C82 C81 H81A 109.1 . .
Si8 C81 H81A 109.1 . .
C82 C81 H81B 109.1 . .
Si8 C81 H81B 109.1 . .
H81A C81 H81B 107.8 . .
C83 C82 C81 114.4(4) . .
C83 C82 H82A 108.7 . .
C81 C82 H82A 108.7 . .
C83 C82 H82B 108.7 . .
C81 C82 H82B 108.7 . .
H82A C82 H82B 107.6 . .
F86 C83 F85 106.0(3) . .
F86 C83 F84 104.8(4) . .
F85 C83 F84 105.6(4) . .
F86 C83 C82 113.9(4) . .
F85 C83 C82 113.1(4) . .
F84 C83 C82 112.7(4) . .
C102 C101 N1 116.3(3) . .
C102 C101 H10A 108.2 . .
N1 C101 H10A 108.2 . .
C102 C101 H10B 108.2 . .
N1 C101 H10B 108.2 . .
H10A C101 H10B 107.4 . .
C101 C102 C103 109.8(4) . .
C101 C102 H10C 109.7 . .
C103 C102 H10C 109.7 . .
C101 C102 H10D 109.7 . .
C103 C102 H10D 109.7 . .
H10C C102 H10D 108.2 . .
C104 C103 C102 113.5(4) . .
C104 C103 H10E 108.9 . .
C102 C103 H10E 108.9 . .
C104 C103 H10F 108.9 . .
C102 C103 H10F 108.9 . .
H10E C103 H10F 107.7 . .
N1 C105 C106 115.8(4) . .
N1 C105 H10G 108.3 . .
C106 C105 H10G 108.3 . .
N1 C105 H10H 108.3 . .
C106 C105 H10H 108.3 . .
H10G C105 H10H 107.4 . .
C105 C106 C107 109.0(5) . .
C105 C106 H10I 109.9 . .
C107 C106 H10I 109.9 . .
C105 C106 H10J 109.9 . .
C107 C106 H10J 109.9 . .
H10I C106 H10J 108.3 . .
C108 C107 C106 118.5(5) . .
C108 C107 H10K 107.7 . .
C106 C107 H10K 107.7 . .
C108 C107 H10L 107.7 . .
C106 C107 H10L 107.7 . .
H10K C107 H10L 107.1 . .
C107 C108 H10M 109.5 . .
C107 C108 H10N 109.5 . .
H10M C108 H10N 109.5 . .
C107 C108 H10O 109.5 . .
H10M C108 H10O 109.5 . .
H10N C108 H10O 109.5 . .
N1 C109 C110 117.0(4) . .
N1 C109 H10P 108.1 . .
C110 C109 H10P 108.1 . .
N1 C109 H10Q 108.1 . .
C110 C109 H10Q 108.1 . .
H10P C109 H10Q 107.3 . .
C111 C110 C109 109.4(4) . .
C111 C110 H11C 109.8 . .
C109 C110 H11C 109.8 . .
C111 C110 H11D 109.8 . .
C109 C110 H11D 109.8 . .
H11C C110 H11D 108.3 . .
C110 C111 C112 112.8(4) . .
C110 C111 H11E 109.0 . .
C112 C111 H11E 109.0 . .
C110 C111 H11F 109.0 . .
C112 C111 H11F 109.0 . .
H11E C111 H11F 107.8 . .
C111 C112 H11G 109.5 . .
C111 C112 H11H 109.5 . .
H11G C112 H11H 109.5 . .
C111 C112 H11I 109.5 . .
H11G C112 H11I 109.5 . .
H11H C112 H11I 109.5 . .
C114 C113 N1 116.8(3) . .
C114 C113 H11J 108.1 . .
N1 C113 H11J 108.1 . .
C114 C113 H11K 108.1 . .
N1 C113 H11K 108.1 . .
H11J C113 H11K 107.3 . .
C113 C114 C115 109.9(3) . .
C113 C114 H11L 109.7 . .
C115 C114 H11L 109.7 . .
C113 C114 H11M 109.7 . .
C115 C114 H11M 109.7 . .
H11L C114 H11M 108.2 . .
C116 C115 C114 112.3(4) . .
C116 C115 H11N 109.1 . .
C114 C115 H11N 109.1 . .
C116 C115 H11O 109.1 . .
C114 C115 H11O 109.1 . .
H11N C115 H11O 107.9 . .
C115 C116 H11P 109.5 . .
C115 C116 H11Q 109.5 . .
H11P C116 H11Q 109.5 . .
C115 C116 H11R 109.5 . .
H11P C116 H11R 109.5 . .
H11Q C116 H11R 109.5 . .
C103 C104 H10R 109.5 . .
C103 C104 H10S 109.5 . .
H10R C104 H10S 109.5 . .
C103 C104 H10T 109.5 . .
H10R C104 H10T 109.5 . .
H10S C104 H10T 109.5 . .

loop_
_geom_bond_atom_site_label_1
_geom_bond_atom_site_label_2
_geom_bond_distance
_geom_bond_site_symmetry_2
Si1 O5 1.624(3) .
Si1 O1 1.632(3) .
Si1 O4 1.634(3) .
Si1 C11 1.854(4) .
Si2 O1 1.616(3) .
Si2 O6 1.621(3) .
Si2 O2 1.625(3) .
Si2 C21 1.853(4) .
Si3 O2 1.622(3) .
Si3 O5 1.622(3) 2_665
Si3 O3 1.626(3) .
Si3 C31 1.855(4) .
Si4 O6 1.624(3) 2_665
Si4 O4 1.625(3) .
Si4 O3 1.627(3) .
Si4 C41 1.858(4) .
N1 C105 1.515(6) .
N1 C109 1.522(5) .
N1 C101 1.529(5) .
N1 C113 1.533(5) .
Si5 O7 1.627(3) .
Si5 O12 1.627(3) 2_654
Si5 O10 1.629(3) .
Si5 C51 1.860(4) .
Si6 O11 1.619(3) .
Si6 O8 1.626(3) .
Si6 O7 1.628(3) .
Si6 C61 1.861(4) .
Si7 O8 1.621(3) .
Si7 O12 1.621(3) .
Si7 O9 1.628(3) .
Si7 C71 1.854(4) .
Si8 O9 1.622(3) .
Si8 O10 1.627(3) .
Si8 O11 1.627(3) 2_654
Si8 C81 1.857(4) .
O5 Si3 1.622(3) 2_665
O6 Si4 1.624(3) 2_665
O11 Si8 1.627(3) 2_654
C11 C12 1.530(5) .
C11 H11A 0.9900 .
C11 H11B 0.9900 .
O12 Si5 1.627(3) 2_654
C12 C13 1.479(6) .
C12 H12A 0.9900 .
C12 H12B 0.9900 .
C13 F16 1.339(5) .
C13 F14 1.351(5) .
C13 F15 1.354(5) .
C21 C22 1.534(5) .
C21 H21A 0.9900 .
C21 H21B 0.9900 .
C22 C23 1.492(6) .
C22 H22A 0.9900 .
C22 H22B 0.9900 .
C23 F26 1.337(5) .
C23 F25 1.339(6) .
C23 F24 1.344(5) .
C31 C32 1.524(6) .
C31 H31A 0.9900 .
C31 H31B 0.9900 .
C32 C33 1.481(6) .
C32 H32A 0.9900 .
C32 H32B 0.9900 .
C33 F35 1.337(5) .
C33 F34 1.343(5) .
C33 F36 1.348(5) .
C41 C42 1.532(6) .
C41 H41A 0.9900 .
C41 H41B 0.9900 .
C42 C43 1.494(7) .
C42 H42A 0.9900 .
C42 H42B 0.9900 .
C43 F45 1.329(7) .
C43 F46 1.345(6) .
C43 F44 1.349(6) .
C51 C52 1.520(6) .
C51 H51A 0.9900 .
C51 H51B 0.9900 .
C52 C53 1.486(6) .
C52 H52A 0.9900 .
C52 H52B 0.9900 .
C53 F56 1.313(6) .
C53 F54 1.333(6) .
C53 F55 1.337(6) .
C61 C62 1.535(6) .
C61 H61A 0.9900 .
C61 H61B 0.9900 .
C62 C63 1.489(6) .
C62 H62A 0.9900 .
C62 H62B 0.9900 .
C63 F66 1.328(5) .
C63 F64 1.341(6) .
C63 F65 1.344(5) .
C71 C72 1.527(6) .
C71 H71A 0.9900 .
C71 H71B 0.9900 .
C72 C73 1.495(6) .
C72 H72A 0.9900 .
C72 H72B 0.9900 .
C73 F76 1.331(6) .
C73 F75 1.338(6) .
C73 F74 1.348(6) .
C81 C82 1.523(6) .
C81 H81A 0.9900 .
C81 H81B 0.9900 .
C82 C83 1.495(6) .
C82 H82A 0.9900 .
C82 H82B 0.9900 .
C83 F86 1.331(5) .
C83 F85 1.343(5) .
C83 F84 1.356(5) .
C101 C102 1.513(6) .
C101 H10A 0.9900 .
C101 H10B 0.9900 .
C102 C103 1.528(6) .
C102 H10C 0.9900 .
C102 H10D 0.9900 .
C103 C104 1.518(7) .
C103 H10E 0.9900 .
C103 H10F 0.9900 .
C105 C106 1.520(7) .
C105 H10G 0.9900 .
C105 H10H 0.9900 .
C106 C107 1.567(8) .
C106 H10I 0.9900 .
C106 H10J 0.9900 .
C107 C108 1.446(8) .
C107 H10K 0.9900 .
C107 H10L 0.9900 .
C108 H10M 0.9800 .
C108 H10N 0.9800 .
C108 H10O 0.9800 .
C109 C110 1.524(6) .
C109 H10P 0.9900 .
C109 H10Q 0.9900 .
C110 C111 1.517(6) .
C110 H11C 0.9900 .
C110 H11D 0.9900 .
C111 C112 1.523(7) .
C111 H11E 0.9900 .
C111 H11F 0.9900 .
C112 H11G 0.9800 .
C112 H11H 0.9800 .
C112 H11I 0.9800 .
C113 C114 1.522(6) .
C113 H11J 0.9900 .
C113 H11K 0.9900 .
C114 C115 1.526(6) .
C114 H11L 0.9900 .
C114 H11M 0.9900 .
C115 C116 1.517(6) .
C115 H11N 0.9900 .
C115 H11O 0.9900 .
C116 H11P 0.9800 .
C116 H11Q 0.9800 .
C116 H11R 0.9800 .
C104 H10R 0.9800 .
C104 H10S 0.9800 .
C104 H10T 0.9800 .
